data_7008668
loop_
_publ_author_name
'Rosenthal, Esther C. E.'
'Cui, Huiling'
'Koch, Juliane'
'Escarpa Gaede, Petra'
'Hummert, Markus'
'Dechert, Sebastian'

_publ_section_title
;
 Chloride-bridged oxovanadium(V) complexes with alkoxyalkoxide ligands.
 Synthesis, structure, electrochemistry and reactivities.
;
_journal_issue 18
_journal_name_full 'Dalton transactions (Cambridge, England : 2003)'
_journal_page_first 3108
_journal_page_last 3117
_journal_paper_doi 10.1039/b505750g
_journal_year 2005
_chemical_formula_sum 'C10 H18 Cl4 O6 V2'
_chemical_formula_weight 477.92
_chemical_name_systematic
;
?
;
_space_group_IT_number 15
_symmetry_cell_setting monoclinic
_symmetry_space_group_name_Hall '-C 2yc'
_symmetry_space_group_name_H-M 'C 1 2/c 1'
_atom_sites_solution_hydrogens geom
_atom_sites_solution_primary direct
_atom_sites_solution_secondary difmap
_audit_creation_method SHELXL-97
_cell_angle_alpha 90.00
_cell_angle_beta 118.1630(10)
_cell_angle_gamma 90.00
_cell_formula_units_Z 4
_cell_length_a 19.8493(3)
_cell_length_b 7.38780(10)
_cell_length_c 13.38680(10)
_cell_measurement_reflns_used 4737
_cell_measurement_temperature 173(2)
_cell_measurement_theta_max 30.56
_cell_measurement_theta_min 2.33
_cell_volume 1730.66(4)
_computing_cell_refinement 'SAINT (Siemens, 1995)'
_computing_data_collection 'SMART (Siemens, 1995)'
_computing_data_reduction 'SAINT (Siemens, 1995)'
_computing_publication_material 'SHELXL-97 (Sheldrick, 1997)'
_computing_structure_refinement 'SHELXL-97 (Sheldrick, 1997)'
_computing_structure_solution 'SHELXS-97 (Sheldrick, 1990)'
_diffrn_ambient_temperature 173(2)
_diffrn_measured_fraction_theta_full 0.997
_diffrn_measured_fraction_theta_max 0.997
_diffrn_measurement_device_type 'Siemens SMART CCD'
_diffrn_measurement_method \w
_diffrn_radiation_monochromator graphite
_diffrn_radiation_source 'fine-focus sealed tube'
_diffrn_radiation_type MoK\a
_diffrn_radiation_wavelength 0.71073
_diffrn_reflns_av_R_equivalents 0.0839
_diffrn_reflns_av_sigmaI/netI 0.0803
_diffrn_reflns_limit_h_max 24
_diffrn_reflns_limit_h_min -24
_diffrn_reflns_limit_k_max 9
_diffrn_reflns_limit_k_min -9
_diffrn_reflns_limit_l_max 16
_diffrn_reflns_limit_l_min -15
_diffrn_reflns_number 5897
_diffrn_reflns_theta_full 26.49
_diffrn_reflns_theta_max 26.49
_diffrn_reflns_theta_min 2.33
_exptl_absorpt_coefficient_mu 1.718
_exptl_absorpt_correction_T_max 0.7251
_exptl_absorpt_correction_T_min 0.4137
_exptl_absorpt_correction_type empirical
_exptl_absorpt_process_details 'SADABS (Sheldrick, 1996)'
_exptl_crystal_colour orange
_exptl_crystal_density_diffrn 1.834
_exptl_crystal_density_method 'not measured'
_exptl_crystal_description block
_exptl_crystal_F_000 960
_exptl_crystal_size_max 0.32
_exptl_crystal_size_mid 0.28
_exptl_crystal_size_min 0.20
_refine_diff_density_max 0.927
_refine_diff_density_min -0.852
_refine_diff_density_rms 0.143
_refine_ls_extinction_method none
_refine_ls_goodness_of_fit_ref 1.049
_refine_ls_hydrogen_treatment mixed
_refine_ls_matrix_type full
_refine_ls_number_parameters 100
_refine_ls_number_reflns 1792
_refine_ls_number_restraints 0
_refine_ls_restrained_S_all 1.049
_refine_ls_R_factor_all 0.0704
_refine_ls_R_factor_gt 0.0547
_refine_ls_shift/su_max 0.000
_refine_ls_shift/su_mean 0.000
_refine_ls_structure_factor_coef Fsqd
_refine_ls_weighting_details 'calc w=1/[\s^2^(Fo^2^)+(0.0649P)^2^+0.0000P] where P=(Fo^2^+2Fc^2^)/3'
_refine_ls_weighting_scheme calc
_refine_ls_wR_factor_gt 0.1247
_refine_ls_wR_factor_ref 0.1320
_reflns_number_gt 1401
_reflns_number_total 1792
_reflns_threshold_expression >2sigma(I)
_cod_data_source_file b505750g.txt
_cod_data_source_block 6
_cod_depositor_comments
;
The following automatic conversions were performed:
'_symmetry_cell_setting' value 'Monoclinic' changed to 'monoclinic'
according to '/home/saulius/struct/CIF-dictionaries/cif_core.dic'
dictionary named 'cif_core.dic' version 2.4.1 from 2010-06-29.

Automatic conversion script
Id: cif_fix_enum 1527 2010-12-29 10:47:43Z saulius 
;
_cod_original_sg_symbol_H-M 'C2/c '
_cod_database_code 7008668

loop_
_symmetry_equiv_pos_as_xyz
'x, y, z'
'-x, y, -z+1/2'
'x+1/2, y+1/2, z'
'-x+1/2, y+1/2, -z+1/2'
'-x, -y, -z'
'x, -y, z-1/2'
'-x+1/2, -y+1/2, -z'
'x+1/2, -y+1/2, z-1/2'

loop_
_atom_site_label
_atom_site_type_symbol
_atom_site_fract_x
_atom_site_fract_y
_atom_site_fract_z
_atom_site_U_iso_or_equiv
_atom_site_adp_type
_atom_site_occupancy
_atom_site_symmetry_multiplicity
_atom_site_calc_flag
_atom_site_refinement_flags
_atom_site_disorder_assembly
_atom_site_disorder_group
C1 C 0.1882(2) 0.5925(5) 0.3098(3) 0.0360(10) Uani 1 1 d . . .
H1A H 0.2298 0.6726 0.3151 0.043 Uiso 1 1 calc R . .
H1B H 0.2060 0.5308 0.3836 0.043 Uiso 1 1 calc R . .
C2 C 0.1178(3) 0.7050(6) 0.2840(3) 0.0357(10) Uani 1 1 d . . .
H2 H 0.0823 0.6374 0.3042 0.043 Uiso 1 1 calc R . .
C3 C 0.1360(3) 0.8904(5) 0.3391(4) 0.0369(10) Uani 1 1 d . . .
H3A H 0.0970 0.9281 0.3611 0.044 Uiso 1 1 calc R . .
H3B H 0.1868 0.8911 0.4072 0.044 Uiso 1 1 calc R . .
C4 C 0.1351(3) 1.0123(6) 0.2487(4) 0.0501(14) Uani 1 1 d . . .
H4A H 0.1857 1.0142 0.2509 0.060 Uiso 1 1 calc R . .
H4B H 0.1210 1.1374 0.2577 0.060 Uiso 1 1 calc R . .
C5 C 0.0756(2) 0.9299(5) 0.1398(3) 0.0324(9) Uani 1 1 d . . .
H5A H 0.0238 0.9736 0.1214 0.039 Uiso 1 1 calc R . .
H5B H 0.0858 0.9592 0.0761 0.039 Uiso 1 1 calc R . .
O1 O 0.12001(18) 0.3204(4) 0.0278(3) 0.0382(7) Uani 1 1 d . . .
O2 O 0.17109(15) 0.4612(3) 0.2230(2) 0.0287(6) Uani 1 1 d . . .
O3 O 0.08264(15) 0.7370(3) 0.1628(2) 0.0269(6) Uani 1 1 d . . .
Cl1 Cl -0.00118(5) 0.37957(12) 0.09446(7) 0.0267(3) Uani 1 1 d . . .
Cl2 Cl 0.18065(6) 0.69177(14) 0.04094(9) 0.0366(3) Uani 1 1 d . . .
V1 V 0.10711(3) 0.50208(8) 0.07845(5) 0.0224(2) Uani 1 1 d . . .

loop_
_atom_site_aniso_label
_atom_site_aniso_U_11
_atom_site_aniso_U_22
_atom_site_aniso_U_33
_atom_site_aniso_U_23
_atom_site_aniso_U_13
_atom_site_aniso_U_12
C1 0.035(2) 0.037(2) 0.018(2) 0.0016(16) -0.0020(17) 0.0017(18)
C2 0.045(2) 0.034(2) 0.018(2) 0.0009(16) 0.0070(19) -0.0041(18)
C3 0.052(3) 0.028(2) 0.025(2) -0.0064(16) 0.013(2) -0.0056(19)
C4 0.062(3) 0.028(2) 0.032(3) 0.0023(18) -0.002(2) -0.007(2)
C5 0.042(2) 0.0192(18) 0.025(2) 0.0033(15) 0.0073(18) 0.0070(17)
O1 0.0471(18) 0.0312(15) 0.0329(17) -0.0031(12) 0.0162(15) 0.0072(13)
O2 0.0262(14) 0.0267(13) 0.0226(14) 0.0045(11) 0.0028(11) 0.0033(11)
O3 0.0369(15) 0.0195(12) 0.0142(13) 0.0013(9) 0.0037(12) 0.0031(11)
Cl1 0.0280(5) 0.0269(5) 0.0158(4) 0.0047(3) 0.0027(4) -0.0043(4)
Cl2 0.0290(5) 0.0437(6) 0.0357(6) 0.0041(4) 0.0143(5) -0.0049(4)
V1 0.0229(4) 0.0211(4) 0.0168(4) 0.0007(2) 0.0042(3) 0.0014(2)

loop_
_atom_type_symbol
_atom_type_description
_atom_type_scat_dispersion_real
_atom_type_scat_dispersion_imag
_atom_type_scat_source
C C 0.0033 0.0016 'International Tables Vol C Tables 4.2.6.8 and 6.1.1.4'
H H 0.0000 0.0000 'International Tables Vol C Tables 4.2.6.8 and 6.1.1.4'
O O 0.0106 0.0060 'International Tables Vol C Tables 4.2.6.8 and 6.1.1.4'
Cl Cl 0.1484 0.1585 'International Tables Vol C Tables 4.2.6.8 and 6.1.1.4'
V V 0.3005 0.5294 'International Tables Vol C Tables 4.2.6.8 and 6.1.1.4'

loop_
_geom_angle_atom_site_label_1
_geom_angle_atom_site_label_2
_geom_angle_atom_site_label_3
_geom_angle
_geom_angle_site_symmetry_1
_geom_angle_site_symmetry_3
_geom_angle_publ_flag
O2 C1 C2 110.3(3) . . ?
O3 C2 C3 106.0(3) . . ?
O3 C2 C1 104.4(3) . . ?
C3 C2 C1 113.6(4) . . ?
C4 C3 C2 103.9(3) . . ?
C3 C4 C5 104.1(4) . . ?
O3 C5 C4 103.8(3) . . ?
C1 O2 V1 123.2(2) . . ?
C2 O3 C5 110.1(3) . . ?
C2 O3 V1 109.4(2) . . ?
C5 O3 V1 132.5(2) . . ?
V1 Cl1 V1 100.65(4) . 5_565 ?
O1 V1 O2 98.40(14) . . ?
O1 V1 Cl2 100.39(12) . . ?
O2 V1 Cl2 98.30(9) . . ?
O1 V1 O3 172.29(14) . . ?
O2 V1 O3 78.24(11) . . ?
Cl2 V1 O3 87.01(8) . . ?
O1 V1 Cl1 92.90(12) . . ?
O2 V1 Cl1 92.77(9) . . ?
Cl2 V1 Cl1 161.21(5) . . ?
O3 V1 Cl1 80.41(7) . . ?
O1 V1 Cl1 98.01(11) . 5_565 ?
O2 V1 Cl1 162.12(10) . 5_565 ?
Cl2 V1 Cl1 85.66(4) . 5_565 ?
O3 V1 Cl1 84.60(7) . 5_565 ?
Cl1 V1 Cl1 79.35(4) . 5_565 ?

loop_
_geom_bond_atom_site_label_1
_geom_bond_atom_site_label_2
_geom_bond_distance
_geom_bond_site_symmetry_2
_geom_bond_publ_flag
C1 O2 1.427(5) . ?
C1 C2 1.520(6) . ?
C2 O3 1.451(5) . ?
C2 C3 1.517(5) . ?
C3 C4 1.503(6) . ?
C4 C5 1.505(6) . ?
C5 O3 1.451(4) . ?
O1 V1 1.578(3) . ?
O2 V1 1.768(3) . ?
O3 V1 2.245(3) . ?
Cl1 V1 2.4331(11) . ?
Cl1 V1 2.4392(10) 5_565 ?
Cl2 V1 2.2447(12) . ?
V1 Cl1 2.4392(10) 5_565 ?
